data_7000435
loop_
_publ_author_name
'van der Vlugt, Jarl Ivar'
'Lutz, Martin'
'Pidko, Evgeny A.'
'Vogt, Dieter'
'Spek, Anthony L.'

_publ_section_title
;
 Cationic and neutral NiII complexes containing a non-innocent PNP
 ligand: formation of alkyl and thiolate species
;
_journal_coden_ASTM DTARAF
_journal_issue 6
_journal_name_full 'Dalton Transactions'
_journal_page_first 1016
_journal_page_last 1023
_journal_paper_doi 10.1039/b814806f
_journal_year 2009
_chemical_formula_moiety 'C23 H43 Cl N Ni P2, B F4'
_chemical_formula_sum 'C23 H43 B Cl F4 N Ni P2'
_chemical_formula_weight 576.49
_space_group_IT_number 2
_symmetry_cell_setting triclinic
_symmetry_space_group_name_Hall '-P 1'
_symmetry_space_group_name_H-M 'P -1'
_atom_sites_solution_hydrogens difmap
_atom_sites_solution_primary direct
_atom_sites_solution_secondary difmap
_audit_creation_method SHELXL-97
_cell_angle_alpha 73.5826(5)
_cell_angle_beta 75.8775(6)
_cell_angle_gamma 87.7751(8)
_cell_formula_units_Z 2
_cell_length_a 8.3356(1)
_cell_length_b 12.2538(1)
_cell_length_c 14.6565(2)
_cell_measurement_reflns_used 29114
_cell_measurement_temperature 150(2)
_cell_measurement_theta_max 27.48
_cell_measurement_theta_min 1.02
_cell_volume 1391.88(3)
_computing_cell_refinement HKL2000
_computing_data_collection 'Nonius COLLECT'
_computing_data_reduction 'HKL2000, denzox, Sadabs'
_computing_structure_refinement 'SHELXL-97 (Sheldrick, 1997)'
_computing_structure_solution 'SHELXS-97 (Sheldrick, 1990)'
_diffrn_ambient_temperature 150(2)
_diffrn_measured_fraction_theta_full 0.995
_diffrn_measured_fraction_theta_max 0.995
_diffrn_measurement_device_type 'Nonius KappaCCD'
_diffrn_measurement_method '\f and \w scans'
_diffrn_radiation_monochromator graphite
_diffrn_radiation_source 'rotating anode'
_diffrn_radiation_type MoK\a
_diffrn_radiation_wavelength 0.71073
_diffrn_reflns_av_R_equivalents 0.0367
_diffrn_reflns_av_sigmaI/netI 0.0232
_diffrn_reflns_limit_h_max 10
_diffrn_reflns_limit_h_min -10
_diffrn_reflns_limit_k_max 15
_diffrn_reflns_limit_k_min -15
_diffrn_reflns_limit_l_max 18
_diffrn_reflns_limit_l_min -19
_diffrn_reflns_number 34132
_diffrn_reflns_theta_full 27.51
_diffrn_reflns_theta_max 27.51
_diffrn_reflns_theta_min 1.49
_exptl_absorpt_coefficient_mu 0.947
_exptl_absorpt_correction_T_max 0.84
_exptl_absorpt_correction_T_min 0.60
_exptl_absorpt_correction_type multi-scan
_exptl_crystal_colour red
_exptl_crystal_density_diffrn 1.376
_exptl_crystal_density_method 'not measured'
_exptl_crystal_description block
_exptl_crystal_F_000 608
_exptl_crystal_size_max 0.45
_exptl_crystal_size_mid 0.36
_exptl_crystal_size_min 0.18
_refine_diff_density_max 0.496
_refine_diff_density_min -0.291
_refine_diff_density_rms 0.048
_refine_ls_extinction_method none
_refine_ls_goodness_of_fit_ref 1.031
_refine_ls_hydrogen_treatment constr
_refine_ls_matrix_type full
_refine_ls_number_parameters 338
_refine_ls_number_reflns 6356
_refine_ls_number_restraints 123
_refine_ls_restrained_S_all 1.215
_refine_ls_R_factor_all 0.0305
_refine_ls_R_factor_gt 0.0255
_refine_ls_shift/su_max 0.002
_refine_ls_shift/su_mean 0.000
_refine_ls_structure_factor_coef Fsqd
_refine_ls_weighting_details 'calc w=1/[\s^2^(Fo^2^)+(0.0282P)^2^+0.6447P] where P=(Fo^2^+2Fc^2^)/3'
_refine_ls_weighting_scheme calc
_refine_ls_wR_factor_gt 0.0633
_refine_ls_wR_factor_ref 0.0659
_reflns_number_gt 5719
_reflns_number_total 6356
_reflns_threshold_expression I>2\s(I)
_cod_data_source_file B814806F.txt
_cod_data_source_block s3897a
_cod_original_cell_volume 1391.89(3)
_cod_database_code 7000435

loop_
_symmetry_equiv_pos_as_xyz
'x, y, z'
'-x, -y, -z'

loop_
_atom_site_label
_atom_site_type_symbol
_atom_site_fract_x
_atom_site_fract_y
_atom_site_fract_z
_atom_site_U_iso_or_equiv
_atom_site_adp_type
_atom_site_occupancy
_atom_site_symmetry_multiplicity
_atom_site_calc_flag
_atom_site_refinement_flags
_atom_site_disorder_assembly
_atom_site_disorder_group
Ni1 Ni 0.26844(2) 0.218320(16) 0.260460(14) 0.01712(6) Uani 1 1 d . . .
Cl1 Cl 0.04373(5) 0.16225(4) 0.37353(3) 0.03255(11) Uani 1 1 d . . .
P1 P 0.31349(5) 0.04583(3) 0.24151(3) 0.01775(9) Uani 1 1 d . . .
P2 P 0.26083(5) 0.39083(3) 0.28102(3) 0.01652(9) Uani 1 1 d . . .
N1 N 0.46711(16) 0.26871(11) 0.15849(9) 0.0170(3) Uani 1 1 d . . .
C1 C 0.55925(19) 0.19352(14) 0.11591(11) 0.0192(3) Uani 1 1 d . . .
C2 C 0.7210(2) 0.22045(15) 0.06121(12) 0.0240(3) Uani 1 1 d . . .
H2 H 0.7848 0.1654 0.0352 0.029 Uiso 1 1 calc R . .
C3 C 0.7892(2) 0.32738(16) 0.04464(12) 0.0262(4) Uani 1 1 d . . .
H3 H 0.9014 0.3455 0.0100 0.031 Uiso 1 1 calc R . .
C4 C 0.6906(2) 0.40767(15) 0.07953(12) 0.0243(3) Uani 1 1 d . . .
H4 H 0.7322 0.4833 0.0651 0.029 Uiso 1 1 calc R . .
C5 C 0.53058(19) 0.37674(14) 0.13571(11) 0.0192(3) Uani 1 1 d . . .
C6 C 0.4748(2) 0.08302(14) 0.12677(12) 0.0212(3) Uani 1 1 d . . .
H6A H 0.5566 0.0222 0.1273 0.025 Uiso 1 1 calc R . .
H6B H 0.4250 0.0903 0.0706 0.025 Uiso 1 1 calc R . .
C7 C 0.4174(2) -0.04708(15) 0.33446(12) 0.0253(4) Uani 1 1 d . . .
C8 C 0.5796(2) 0.01545(18) 0.32507(15) 0.0348(4) Uani 1 1 d . . .
H8A H 0.6326 -0.0268 0.3767 0.052 Uiso 1 1 calc R . .
H8B H 0.5556 0.0921 0.3318 0.052 Uiso 1 1 calc R . .
H8C H 0.6540 0.0208 0.2608 0.052 Uiso 1 1 calc R . .
C9 C 0.3088(3) -0.06229(19) 0.43842(13) 0.0383(5) Uani 1 1 d . . .
H9A H 0.2045 -0.1018 0.4456 0.057 Uiso 1 1 calc R . .
H9B H 0.2857 0.0125 0.4496 0.057 Uiso 1 1 calc R . .
H9C H 0.3670 -0.1074 0.4864 0.057 Uiso 1 1 calc R . .
C10 C 0.4585(3) -0.16363(17) 0.31684(16) 0.0395(5) Uani 1 1 d . . .
H10A H 0.5261 -0.1531 0.2499 0.059 Uiso 1 1 calc R . .
H10B H 0.3556 -0.2057 0.3255 0.059 Uiso 1 1 calc R . .
H10C H 0.5200 -0.2066 0.3638 0.059 Uiso 1 1 calc R . .
C11 C 0.1459(2) -0.02920(14) 0.21528(13) 0.0233(3) Uani 1 1 d . . .
C12 C 0.2181(2) -0.10298(16) 0.14645(15) 0.0323(4) Uani 1 1 d . . .
H12A H 0.2911 -0.1589 0.1764 0.049 Uiso 1 1 calc R . .
H12B H 0.2814 -0.0543 0.0836 0.049 Uiso 1 1 calc R . .
H12C H 0.1277 -0.1427 0.1356 0.049 Uiso 1 1 calc R . .
C13 C 0.0301(2) -0.10267(16) 0.30937(14) 0.0314(4) Uani 1 1 d . . .
H13A H -0.0627 -0.1331 0.2928 0.047 Uiso 1 1 calc R . .
H13B H -0.0123 -0.0560 0.3539 0.047 Uiso 1 1 calc R . .
H13C H 0.0913 -0.1658 0.3414 0.047 Uiso 1 1 calc R . .
C14 C 0.0452(2) 0.06476(16) 0.16190(15) 0.0318(4) Uani 1 1 d . . .
H14A H -0.0365 0.0300 0.1398 0.048 Uiso 1 1 calc R . .
H14B H 0.1200 0.1163 0.1051 0.048 Uiso 1 1 calc R . .
H14C H -0.0117 0.1077 0.2069 0.048 Uiso 1 1 calc R . .
C15 C 0.4181(2) 0.46290(14) 0.17094(12) 0.0218(3) Uani 1 1 d . . .
H15A H 0.3639 0.5050 0.1189 0.026 Uiso 1 1 calc R . .
H15B H 0.4835 0.5183 0.1861 0.026 Uiso 1 1 calc R . .
C16 C 0.3459(2) 0.39829(14) 0.38648(12) 0.0225(3) Uani 1 1 d . . .
C17 C 0.5222(2) 0.35221(18) 0.36774(15) 0.0329(4) Uani 1 1 d . . .
H17A H 0.5919 0.4030 0.3082 0.049 Uiso 1 1 calc R . .
H17B H 0.5176 0.2759 0.3594 0.049 Uiso 1 1 calc R . .
H17C H 0.5690 0.3485 0.4237 0.049 Uiso 1 1 calc R . .
C18 C 0.3562(2) 0.52039(16) 0.39339(14) 0.0299(4) Uani 1 1 d . . .
H18A H 0.4125 0.5211 0.4447 0.045 Uiso 1 1 calc R . .
H18B H 0.2443 0.5487 0.4096 0.045 Uiso 1 1 calc R . .
H18C H 0.4185 0.5694 0.3303 0.045 Uiso 1 1 calc R . .
C19 C 0.2429(2) 0.32090(17) 0.48358(13) 0.0316(4) Uani 1 1 d . . .
H19A H 0.2902 0.3251 0.5376 0.047 Uiso 1 1 calc R . .
H19B H 0.2444 0.2422 0.4800 0.047 Uiso 1 1 calc R . .
H19C H 0.1286 0.3461 0.4951 0.047 Uiso 1 1 calc R . .
C20 C 0.0715(2) 0.47612(14) 0.27076(13) 0.0224(3) Uani 1 1 d . . .
C21 C -0.0004(2) 0.43804(16) 0.19661(15) 0.0302(4) Uani 1 1 d . . .
H21A H -0.0947 0.4847 0.1833 0.045 Uiso 1 1 calc R . .
H21B H -0.0371 0.3579 0.2240 0.045 Uiso 1 1 calc R . .
H21C H 0.0850 0.4473 0.1355 0.045 Uiso 1 1 calc R . .
C22 C 0.1120(2) 0.60495(15) 0.23193(14) 0.0293(4) Uani 1 1 d . . .
H22A H 0.0111 0.6458 0.2227 0.044 Uiso 1 1 calc R . .
H22B H 0.1947 0.6213 0.1691 0.044 Uiso 1 1 calc R . .
H22C H 0.1559 0.6298 0.2793 0.044 Uiso 1 1 calc R . .
C23 C -0.0583(2) 0.45214(16) 0.36886(14) 0.0300(4) Uani 1 1 d . . .
H23A H -0.0158 0.4802 0.4151 0.045 Uiso 1 1 calc R . .
H23B H -0.0818 0.3700 0.3955 0.045 Uiso 1 1 calc R . .
H23C H -0.1602 0.4910 0.3587 0.045 Uiso 1 1 calc R . .
F1 F 0.68324(18) 0.65574(12) 0.19198(10) 0.0540(4) Uani 1 1 d D A .
F2A F 0.7437(11) 0.6881(5) 0.0217(4) 0.096(3) Uani 0.483(7) 1 d PDU A 1
F3A F 0.8887(4) 0.7754(4) 0.0874(3) 0.0696(18) Uani 0.483(7) 1 d PDU A 1
F4A F 0.6347(6) 0.8277(4) 0.0804(2) 0.0627(17) Uani 0.483(7) 1 d PDU A 1
F2B F 0.8092(6) 0.6812(5) 0.0366(4) 0.0730(19) Uani 0.517(7) 1 d PDU A 2
F3B F 0.7826(10) 0.8293(4) 0.1036(3) 0.120(3) Uani 0.517(7) 1 d PDU A 2
F4B F 0.5641(5) 0.7495(6) 0.0862(3) 0.086(2) Uani 0.517(7) 1 d PDU A 2
B1 B 0.7245(3) 0.73309(18) 0.10017(17) 0.0365(5) Uani 1 1 d D . .

loop_
_atom_site_aniso_label
_atom_site_aniso_U_11
_atom_site_aniso_U_22
_atom_site_aniso_U_33
_atom_site_aniso_U_23
_atom_site_aniso_U_13
_atom_site_aniso_U_12
Ni1 0.01718(11) 0.01434(10) 0.01715(11) -0.00419(8) 0.00076(7) -0.00117(7)
Cl1 0.0288(2) 0.0243(2) 0.0350(2) -0.01057(18) 0.01364(17) -0.00691(16)
P1 0.0198(2) 0.01458(19) 0.01653(19) -0.00389(15) -0.00084(15) 0.00092(14)
P2 0.01756(19) 0.01471(19) 0.01710(19) -0.00443(14) -0.00380(14) -0.00044(14)
N1 0.0165(6) 0.0189(6) 0.0139(6) -0.0029(5) -0.0027(5) -0.0009(5)
C1 0.0196(7) 0.0227(8) 0.0141(7) -0.0040(6) -0.0031(6) 0.0007(6)
C2 0.0207(8) 0.0328(9) 0.0173(8) -0.0076(7) -0.0018(6) 0.0015(7)
C3 0.0178(8) 0.0392(10) 0.0192(8) -0.0066(7) -0.0008(6) -0.0057(7)
C4 0.0238(8) 0.0285(9) 0.0185(8) -0.0033(6) -0.0036(6) -0.0094(7)
C5 0.0209(8) 0.0212(8) 0.0149(7) -0.0032(6) -0.0045(6) -0.0035(6)
C6 0.0224(8) 0.0219(8) 0.0176(7) -0.0068(6) -0.0004(6) 0.0009(6)
C7 0.0302(9) 0.0235(8) 0.0192(8) -0.0030(6) -0.0047(7) 0.0061(7)
C8 0.0316(10) 0.0404(11) 0.0324(10) -0.0057(8) -0.0141(8) 0.0059(8)
C9 0.0429(11) 0.0459(12) 0.0187(9) -0.0015(8) -0.0032(8) 0.0062(9)
C10 0.0530(13) 0.0263(10) 0.0402(11) -0.0078(8) -0.0176(10) 0.0166(9)
C11 0.0240(8) 0.0193(8) 0.0260(9) -0.0070(6) -0.0034(7) -0.0030(6)
C12 0.0362(10) 0.0289(9) 0.0352(10) -0.0183(8) -0.0029(8) -0.0053(8)
C13 0.0299(9) 0.0235(9) 0.0353(10) -0.0067(7) 0.0013(8) -0.0072(7)
C14 0.0274(9) 0.0304(10) 0.0374(10) -0.0060(8) -0.0113(8) -0.0013(7)
C15 0.0250(8) 0.0183(8) 0.0195(8) -0.0024(6) -0.0030(6) -0.0039(6)
C16 0.0244(8) 0.0238(8) 0.0206(8) -0.0058(6) -0.0082(6) 0.0007(6)
C17 0.0280(9) 0.0426(11) 0.0341(10) -0.0138(8) -0.0161(8) 0.0070(8)
C18 0.0372(10) 0.0297(9) 0.0287(9) -0.0124(7) -0.0141(8) -0.0017(8)
C19 0.0393(10) 0.0324(10) 0.0211(9) -0.0029(7) -0.0087(7) -0.0005(8)
C20 0.0225(8) 0.0203(8) 0.0283(9) -0.0098(7) -0.0104(7) 0.0040(6)
C21 0.0310(9) 0.0304(9) 0.0372(10) -0.0133(8) -0.0192(8) 0.0041(7)
C22 0.0357(10) 0.0197(8) 0.0364(10) -0.0088(7) -0.0159(8) 0.0061(7)
C23 0.0223(8) 0.0313(10) 0.0392(10) -0.0172(8) -0.0045(7) 0.0042(7)
F1 0.0567(8) 0.0465(8) 0.0458(8) 0.0008(6) -0.0029(6) -0.0087(6)
F2A 0.199(8) 0.039(3) 0.046(2) -0.0194(18) -0.012(4) -0.024(4)
F3A 0.0364(19) 0.098(3) 0.057(2) 0.015(2) -0.0191(16) -0.0224(19)
F4A 0.073(3) 0.063(3) 0.0369(16) -0.0032(16) -0.0042(17) 0.045(2)
F2B 0.062(2) 0.047(2) 0.070(3) -0.007(2) 0.045(2) 0.0142(19)
F3B 0.179(8) 0.067(3) 0.090(3) -0.036(2) 0.044(4) -0.082(4)
F4B 0.061(2) 0.118(5) 0.061(2) 0.003(2) -0.0212(18) 0.046(3)
B1 0.0381(12) 0.0287(11) 0.0404(13) -0.0071(9) -0.0091(10) 0.0063(9)

loop_
_atom_type_symbol
_atom_type_description
_atom_type_scat_dispersion_real
_atom_type_scat_dispersion_imag
_atom_type_scat_source
C C 0.0033 0.0016 'International Tables Vol C Tables 4.2.6.8 and 6.1.1.4'
H H 0.0000 0.0000 'International Tables Vol C Tables 4.2.6.8 and 6.1.1.4'
B B 0.0013 0.0007 'International Tables Vol C Tables 4.2.6.8 and 6.1.1.4'
Cl Cl 0.1484 0.1585 'International Tables Vol C Tables 4.2.6.8 and 6.1.1.4'
F F 0.0171 0.0103 'International Tables Vol C Tables 4.2.6.8 and 6.1.1.4'
N N 0.0061 0.0033 'International Tables Vol C Tables 4.2.6.8 and 6.1.1.4'
Ni Ni 0.3393 1.1124 'International Tables Vol C Tables 4.2.6.8 and 6.1.1.4'
P P 0.1023 0.0942 'International Tables Vol C Tables 4.2.6.8 and 6.1.1.4'

loop_
_geom_angle_atom_site_label_1
_geom_angle_atom_site_label_2
_geom_angle_atom_site_label_3
_geom_angle
_geom_angle_site_symmetry_1
_geom_angle_site_symmetry_3
_geom_angle_publ_flag
N1 Ni1 Cl1 179.29(4) . . ?
N1 Ni1 P2 87.46(4) . . ?
Cl1 Ni1 P2 92.611(17) . . ?
N1 Ni1 P1 87.31(4) . . ?
Cl1 Ni1 P1 92.694(17) . . ?
P2 Ni1 P1 171.750(17) . . ?
C6 P1 C11 105.03(8) . . ?
C6 P1 C7 104.84(8) . . ?
C11 P1 C7 114.03(8) . . ?
C6 P1 Ni1 98.91(5) . . ?
C11 P1 Ni1 118.65(5) . . ?
C7 P1 Ni1 112.74(6) . . ?
C15 P2 C20 104.28(8) . . ?
C15 P2 C16 105.09(8) . . ?
C20 P2 C16 113.52(7) . . ?
C15 P2 Ni1 99.02(6) . . ?
C20 P2 Ni1 119.12(5) . . ?
C16 P2 Ni1 113.12(5) . . ?
C5 N1 C1 117.97(13) . . ?
C5 N1 Ni1 120.79(11) . . ?
C1 N1 Ni1 120.72(11) . . ?
N1 C1 C2 121.44(15) . . ?
N1 C1 C6 116.90(14) . . ?
C2 C1 C6 121.59(15) . . ?
C3 C2 C1 119.98(16) . . ?
C3 C2 H2 120.0 . . ?
C1 C2 H2 120.0 . . ?
C2 C3 C4 118.67(15) . . ?
C2 C3 H3 120.7 . . ?
C4 C3 H3 120.7 . . ?
C3 C4 C5 119.53(16) . . ?
C3 C4 H4 120.2 . . ?
C5 C4 H4 120.2 . . ?
N1 C5 C4 121.85(15) . . ?
N1 C5 C15 117.29(14) . . ?
C4 C5 C15 120.83(15) . . ?
C1 C6 P1 109.32(11) . . ?
C1 C6 H6A 109.8 . . ?
P1 C6 H6A 109.8 . . ?
C1 C6 H6B 109.8 . . ?
P1 C6 H6B 109.8 . . ?
H6A C6 H6B 108.3 . . ?
C10 C7 C9 110.05(16) . . ?
C10 C7 C8 108.73(16) . . ?
C9 C7 C8 108.34(16) . . ?
C10 C7 P1 112.47(13) . . ?
C9 C7 P1 110.25(12) . . ?
C8 C7 P1 106.85(12) . . ?
C7 C8 H8A 109.5 . . ?
C7 C8 H8B 109.5 . . ?
H8A C8 H8B 109.5 . . ?
C7 C8 H8C 109.5 . . ?
H8A C8 H8C 109.5 . . ?
H8B C8 H8C 109.5 . . ?
C7 C9 H9A 109.5 . . ?
C7 C9 H9B 109.5 . . ?
H9A C9 H9B 109.5 . . ?
C7 C9 H9C 109.5 . . ?
H9A C9 H9C 109.5 . . ?
H9B C9 H9C 109.5 . . ?
C7 C10 H10A 109.5 . . ?
C7 C10 H10B 109.5 . . ?
H10A C10 H10B 109.5 . . ?
C7 C10 H10C 109.5 . . ?
H10A C10 H10C 109.5 . . ?
H10B C10 H10C 109.5 . . ?
C13 C11 C12 109.77(15) . . ?
C13 C11 C14 108.93(15) . . ?
C12 C11 C14 108.07(15) . . ?
C13 C11 P1 112.26(12) . . ?
C12 C11 P1 111.43(12) . . ?
C14 C11 P1 106.20(12) . . ?
C11 C12 H12A 109.5 . . ?
C11 C12 H12B 109.5 . . ?
H12A C12 H12B 109.5 . . ?
C11 C12 H12C 109.5 . . ?
H12A C12 H12C 109.5 . . ?
H12B C12 H12C 109.5 . . ?
C11 C13 H13A 109.5 . . ?
C11 C13 H13B 109.5 . . ?
H13A C13 H13B 109.5 . . ?
C11 C13 H13C 109.5 . . ?
H13A C13 H13C 109.5 . . ?
H13B C13 H13C 109.5 . . ?
C11 C14 H14A 109.5 . . ?
C11 C14 H14B 109.5 . . ?
H14A C14 H14B 109.5 . . ?
C11 C14 H14C 109.5 . . ?
H14A C14 H14C 109.5 . . ?
H14B C14 H14C 109.5 . . ?
C5 C15 P2 109.69(11) . . ?
C5 C15 H15A 109.7 . . ?
P2 C15 H15A 109.7 . . ?
C5 C15 H15B 109.7 . . ?
P2 C15 H15B 109.7 . . ?
H15A C15 H15B 108.2 . . ?
C18 C16 C19 110.28(15) . . ?
C18 C16 C17 108.84(15) . . ?
C19 C16 C17 108.11(14) . . ?
C18 C16 P2 112.50(11) . . ?
C19 C16 P2 110.70(12) . . ?
C17 C16 P2 106.22(12) . . ?
C16 C17 H17A 109.5 . . ?
C16 C17 H17B 109.5 . . ?
H17A C17 H17B 109.5 . . ?
C16 C17 H17C 109.5 . . ?
H17A C17 H17C 109.5 . . ?
H17B C17 H17C 109.5 . . ?
C16 C18 H18A 109.5 . . ?
C16 C18 H18B 109.5 . . ?
H18A C18 H18B 109.5 . . ?
C16 C18 H18C 109.5 . . ?
H18A C18 H18C 109.5 . . ?
H18B C18 H18C 109.5 . . ?
C16 C19 H19A 109.5 . . ?
C16 C19 H19B 109.5 . . ?
H19A C19 H19B 109.5 . . ?
C16 C19 H19C 109.5 . . ?
H19A C19 H19C 109.5 . . ?
H19B C19 H19C 109.5 . . ?
C23 C20 C22 108.78(14) . . ?
C23 C20 C21 109.10(15) . . ?
C22 C20 C21 109.15(14) . . ?
C23 C20 P2 112.12(12) . . ?
C22 C20 P2 112.25(12) . . ?
C21 C20 P2 105.34(11) . . ?
C20 C21 H21A 109.5 . . ?
C20 C21 H21B 109.5 . . ?
H21A C21 H21B 109.5 . . ?
C20 C21 H21C 109.5 . . ?
H21A C21 H21C 109.5 . . ?
H21B C21 H21C 109.5 . . ?
C20 C22 H22A 109.5 . . ?
C20 C22 H22B 109.5 . . ?
H22A C22 H22B 109.5 . . ?
C20 C22 H22C 109.5 . . ?
H22A C22 H22C 109.5 . . ?
H22B C22 H22C 109.5 . . ?
C20 C23 H23A 109.5 . . ?
C20 C23 H23B 109.5 . . ?
H23A C23 H23B 109.5 . . ?
C20 C23 H23C 109.5 . . ?
H23A C23 H23C 109.5 . . ?
H23B C23 H23C 109.5 . . ?
F3B B1 F2B 119.6(4) . . ?
F3B B1 F1 111.4(3) . . ?
F2B B1 F1 109.0(3) . . ?
F4A B1 F1 119.5(2) . . ?
F4A B1 F2A 106.6(4) . . ?
F1 B1 F2A 115.8(3) . . ?
F3B B1 F4B 108.5(4) . . ?
F2B B1 F4B 108.5(3) . . ?
F1 B1 F4B 97.5(2) . . ?
F4A B1 F3A 104.6(3) . . ?
F1 B1 F3A 106.4(2) . . ?
F2A B1 F3A 101.9(4) . . ?

loop_
_geom_bond_atom_site_label_1
_geom_bond_atom_site_label_2
_geom_bond_distance
_geom_bond_site_symmetry_2
_geom_bond_publ_flag
Ni1 N1 1.9254(13) . ?
Ni1 Cl1 2.1606(4) . ?
Ni1 P2 2.2144(4) . ?
Ni1 P1 2.2147(4) . ?
P1 C6 1.8318(16) . ?
P1 C11 1.8722(17) . ?
P1 C7 1.8772(17) . ?
P2 C15 1.8315(17) . ?
P2 C20 1.8723(16) . ?
P2 C16 1.8763(17) . ?
N1 C5 1.365(2) . ?
N1 C1 1.365(2) . ?
C1 C2 1.388(2) . ?
C1 C6 1.500(2) . ?
C2 C3 1.382(3) . ?
C2 H2 0.9500 . ?
C3 C4 1.386(3) . ?
C3 H3 0.9500 . ?
C4 C5 1.388(2) . ?
C4 H4 0.9500 . ?
C5 C15 1.502(2) . ?
C6 H6A 0.9900 . ?
C6 H6B 0.9900 . ?
C7 C10 1.533(3) . ?
C7 C9 1.535(2) . ?
C7 C8 1.538(3) . ?
C8 H8A 0.9800 . ?
C8 H8B 0.9800 . ?
C8 H8C 0.9800 . ?
C9 H9A 0.9800 . ?
C9 H9B 0.9800 . ?
C9 H9C 0.9800 . ?
C10 H10A 0.9800 . ?
C10 H10B 0.9800 . ?
C10 H10C 0.9800 . ?
C11 C13 1.537(2) . ?
C11 C12 1.541(2) . ?
C11 C14 1.542(2) . ?
C12 H12A 0.9800 . ?
C12 H12B 0.9800 . ?
C12 H12C 0.9800 . ?
C13 H13A 0.9800 . ?
C13 H13B 0.9800 . ?
C13 H13C 0.9800 . ?
C14 H14A 0.9800 . ?
C14 H14B 0.9800 . ?
C14 H14C 0.9800 . ?
C15 H15A 0.9900 . ?
C15 H15B 0.9900 . ?
C16 C18 1.535(2) . ?
C16 C19 1.538(2) . ?
C16 C17 1.543(2) . ?
C17 H17A 0.9800 . ?
C17 H17B 0.9800 . ?
C17 H17C 0.9800 . ?
C18 H18A 0.9800 . ?
C18 H18B 0.9800 . ?
C18 H18C 0.9800 . ?
C19 H19A 0.9800 . ?
C19 H19B 0.9800 . ?
C19 H19C 0.9800 . ?
C20 C23 1.533(2) . ?
C20 C22 1.539(2) . ?
C20 C21 1.544(2) . ?
C21 H21A 0.9800 . ?
C21 H21B 0.9800 . ?
C21 H21C 0.9800 . ?
C22 H22A 0.9800 . ?
C22 H22B 0.9800 . ?
C22 H22C 0.9800 . ?
C23 H23A 0.9800 . ?
C23 H23B 0.9800 . ?
C23 H23C 0.9800 . ?
F1 B1 1.381(3) . ?
F2A B1 1.383(5) . ?
F3A B1 1.432(3) . ?
F4A B1 1.356(3) . ?
F2B B1 1.323(4) . ?
F3B B1 1.311(4) . ?
F4B B1 1.400(4) . ?

loop_
_geom_torsion_atom_site_label_1
_geom_torsion_atom_site_label_2
_geom_torsion_atom_site_label_3
_geom_torsion_atom_site_label_4
_geom_torsion
_geom_torsion_site_symmetry_1
_geom_torsion_site_symmetry_2
_geom_torsion_site_symmetry_3
_geom_torsion_site_symmetry_4
_geom_torsion_publ_flag
N1 Ni1 P1 C6 -12.19(6) . . . . ?
Cl1 Ni1 P1 C6 167.10(6) . . . . ?
N1 Ni1 P1 C11 -124.82(7) . . . . ?
Cl1 Ni1 P1 C11 54.47(6) . . . . ?
N1 Ni1 P1 C7 98.11(7) . . . . ?
Cl1 Ni1 P1 C7 -82.60(6) . . . . ?
N1 Ni1 P2 C15 11.71(6) . . . . ?
Cl1 Ni1 P2 C15 -167.59(6) . . . . ?
N1 Ni1 P2 C20 123.69(7) . . . . ?
Cl1 Ni1 P2 C20 -55.61(7) . . . . ?
N1 Ni1 P2 C16 -99.05(7) . . . . ?
Cl1 Ni1 P2 C16 81.66(6) . . . . ?
P2 Ni1 N1 C5 0.56(11) . . . . ?
P1 Ni1 N1 C5 -173.05(11) . . . . ?
P2 Ni1 N1 C1 172.17(11) . . . . ?
P1 Ni1 N1 C1 -1.45(11) . . . . ?
C5 N1 C1 C2 8.2(2) . . . . ?
Ni1 N1 C1 C2 -163.65(12) . . . . ?
C5 N1 C1 C6 -168.84(13) . . . . ?
Ni1 N1 C1 C6 19.33(18) . . . . ?
N1 C1 C2 C3 -3.4(2) . . . . ?
C6 C1 C2 C3 173.52(15) . . . . ?
C1 C2 C3 C4 -3.1(2) . . . . ?
C2 C3 C4 C5 4.4(2) . . . . ?
C1 N1 C5 C4 -6.8(2) . . . . ?
Ni1 N1 C5 C4 165.06(12) . . . . ?
C1 N1 C5 C15 171.14(13) . . . . ?
Ni1 N1 C5 C15 -17.03(18) . . . . ?
C3 C4 C5 N1 0.5(2) . . . . ?
C3 C4 C5 C15 -177.34(15) . . . . ?
N1 C1 C6 P1 -29.06(17) . . . . ?
C2 C1 C6 P1 153.93(13) . . . . ?
C11 P1 C6 C1 146.76(11) . . . . ?
C7 P1 C6 C1 -92.75(12) . . . . ?
Ni1 P1 C6 C1 23.76(11) . . . . ?
C6 P1 C7 C10 -69.69(15) . . . . ?
C11 P1 C7 C10 44.64(16) . . . . ?
Ni1 P1 C7 C10 -176.24(12) . . . . ?
C6 P1 C7 C9 167.08(14) . . . . ?
C11 P1 C7 C9 -78.60(15) . . . . ?
Ni1 P1 C7 C9 60.52(15) . . . . ?
C6 P1 C7 C8 49.55(14) . . . . ?
C11 P1 C7 C8 163.87(12) . . . . ?
Ni1 P1 C7 C8 -57.00(13) . . . . ?
C6 P1 C11 C13 159.85(12) . . . . ?
C7 P1 C11 C13 45.64(15) . . . . ?
Ni1 P1 C11 C13 -90.91(12) . . . . ?
C6 P1 C11 C12 36.25(14) . . . . ?
C7 P1 C11 C12 -77.96(14) . . . . ?
Ni1 P1 C11 C12 145.49(11) . . . . ?
C6 P1 C11 C14 -81.20(13) . . . . ?
C7 P1 C11 C14 164.59(12) . . . . ?
Ni1 P1 C11 C14 28.04(14) . . . . ?
N1 C5 C15 P2 26.54(17) . . . . ?
C4 C5 C15 P2 -155.53(13) . . . . ?
C20 P2 C15 C5 -145.42(11) . . . . ?
C16 P2 C15 C5 94.90(12) . . . . ?
Ni1 P2 C15 C5 -22.13(12) . . . . ?
C15 P2 C16 C18 67.21(14) . . . . ?
C20 P2 C16 C18 -46.12(15) . . . . ?
Ni1 P2 C16 C18 174.16(11) . . . . ?
C15 P2 C16 C19 -168.90(12) . . . . ?
C20 P2 C16 C19 77.77(14) . . . . ?
Ni1 P2 C16 C19 -61.95(13) . . . . ?
C15 P2 C16 C17 -51.77(14) . . . . ?
C20 P2 C16 C17 -165.10(12) . . . . ?
Ni1 P2 C16 C17 55.19(13) . . . . ?
C15 P2 C20 C23 -162.94(12) . . . . ?
C16 P2 C20 C23 -49.13(14) . . . . ?
Ni1 P2 C20 C23 87.98(12) . . . . ?
C15 P2 C20 C22 -40.14(14) . . . . ?
C16 P2 C20 C22 73.67(14) . . . . ?
Ni1 P2 C20 C22 -149.22(10) . . . . ?
C15 P2 C20 C21 78.52(13) . . . . ?
C16 P2 C20 C21 -167.66(12) . . . . ?
Ni1 P2 C20 C21 -30.56(14) . . . . ?
